data_2232714
loop_
_publ_author_name
'Li, Xiaofeng'
'An, Yan'
'Chen, Yiqing'
'Chen, Lishen'

_publ_section_title
;
 2-Nitro-<i>N</i>'-[1-(pyridin-2-yl)ethylidene]benzohydrazide
;
_journal_coeditor_code HB6488
_journal_issue 12
_journal_name_full 'Acta Crystallographica Section E'
_journal_page_first o3353
_journal_paper_doi 10.1107/S1600536811049257
_journal_volume 67
_journal_year 2011
_chemical_formula_iupac 'C14 H12 N4 O3'
_chemical_formula_moiety 'C14 H12 N4 O3'
_chemical_formula_sum 'C14 H12 N4 O3'
_chemical_formula_weight 284.28
_chemical_name_systematic
;
2-Nitro-<i>N</i>'-[1-(pyridin-2-yl)ethylidene]benzohydrazide
;
_space_group_IT_number 14
_symmetry_cell_setting monoclinic
_symmetry_space_group_name_Hall '-P 2yn'
_symmetry_space_group_name_H-M 'P 1 21/n 1'
_atom_sites_solution_hydrogens geom
_atom_sites_solution_primary direct
_atom_sites_solution_secondary difmap
_audit_creation_method SHELXL97
_cell_angle_alpha 90.00
_cell_angle_beta 101.4830(10)
_cell_angle_gamma 90.00
_cell_formula_units_Z 4
_cell_length_a 10.8303(8)
_cell_length_b 8.9112(7)
_cell_length_c 14.9437(11)
_cell_measurement_reflns_used 3300
_cell_measurement_temperature 298(2)
_cell_measurement_theta_max 28.3
_cell_measurement_theta_min 2.6
_cell_volume 1413.36(18)
_computing_cell_refinement 'SAINT (Bruker, 2007)'
_computing_data_collection 'SMART (Bruker, 2007)'
_computing_data_reduction 'SAINT (Bruker, 2007)'
_computing_molecular_graphics 'SHELXTL (Sheldrick, 2008)'
_computing_publication_material 'SHELXTL (Sheldrick, 2008)'
_computing_structure_refinement 'SHELXL97 (Sheldrick, 2008)'
_computing_structure_solution 'SHELXS97 (Sheldrick, 2008)'
_diffrn_ambient_temperature 298(2)
_diffrn_measured_fraction_theta_full 0.990
_diffrn_measured_fraction_theta_max 0.990
_diffrn_measurement_device_type 'Bruker SMART 1K CCD'
_diffrn_measurement_method '\w scan'
_diffrn_radiation_monochromator graphite
_diffrn_radiation_source 'fine-focus sealed tube'
_diffrn_radiation_type MoK\a
_diffrn_radiation_wavelength 0.71073
_diffrn_reflns_av_R_equivalents 0.0152
_diffrn_reflns_av_sigmaI/netI 0.0169
_diffrn_reflns_limit_h_max 9
_diffrn_reflns_limit_h_min -13
_diffrn_reflns_limit_k_max 11
_diffrn_reflns_limit_k_min -11
_diffrn_reflns_limit_l_max 19
_diffrn_reflns_limit_l_min -18
_diffrn_reflns_number 7984
_diffrn_reflns_theta_full 27.00
_diffrn_reflns_theta_max 27.00
_diffrn_reflns_theta_min 2.13
_exptl_absorpt_coefficient_mu 0.097
_exptl_absorpt_correction_T_max 0.9827
_exptl_absorpt_correction_T_min 0.9808
_exptl_absorpt_correction_type multi-scan
_exptl_absorpt_process_details '(SADABS; Sheldrick, 1996)'
_exptl_crystal_colour yellow
_exptl_crystal_density_diffrn 1.336
_exptl_crystal_density_method 'not measured'
_exptl_crystal_description block
_exptl_crystal_F_000 592
_exptl_crystal_size_max 0.20
_exptl_crystal_size_mid 0.20
_exptl_crystal_size_min 0.18
_refine_diff_density_max 0.233
_refine_diff_density_min -0.194
_refine_ls_extinction_method none
_refine_ls_goodness_of_fit_ref 1.052
_refine_ls_hydrogen_treatment mixed
_refine_ls_matrix_type full
_refine_ls_number_parameters 194
_refine_ls_number_reflns 3048
_refine_ls_number_restraints 1
_refine_ls_restrained_S_all 1.052
_refine_ls_R_factor_all 0.0563
_refine_ls_R_factor_gt 0.0430
_refine_ls_shift/su_max 0.000
_refine_ls_shift/su_mean 0.000
_refine_ls_structure_factor_coef Fsqd
_refine_ls_weighting_details 'calc w=1/[\s^2^(Fo^2^)+(0.0611P)^2^+0.2704P] where P=(Fo^2^+2Fc^2^)/3'
_refine_ls_weighting_scheme calc
_refine_ls_wR_factor_gt 0.1136
_refine_ls_wR_factor_ref 0.1258
_reflns_number_gt 2358
_reflns_number_total 3048
_reflns_threshold_expression I>2\s(I)
_cod_data_source_file hb6488.cif
_cod_data_source_block I
_cod_original_sg_symbol_H-M 'P 21/n'
_cod_database_code 2232714
_cod_database_fobs_code 2232714

loop_
_symmetry_equiv_pos_as_xyz
'x, y, z'
'-x+1/2, y+1/2, -z+1/2'
'-x, -y, -z'
'x-1/2, -y-1/2, z-1/2'

loop_
_atom_site_type_symbol
_atom_site_label
_atom_site_fract_x
_atom_site_fract_y
_atom_site_fract_z
_atom_site_U_iso_or_equiv
_atom_site_adp_type
_atom_site_calc_flag
_atom_site_refinement_flags
_atom_site_occupancy
_atom_site_symmetry_multiplicity
N N1 0.12218(13) 1.12660(15) 0.19162(9) 0.0549(3) Uani d . 1 1
N N2 0.13344(11) 0.83590(12) 0.03440(8) 0.0444(3) Uani d . 1 1
N N3 0.09007(12) 0.69373(13) 0.00993(8) 0.0476(3) Uani d D 1 1
N N4 0.39424(14) 0.72128(18) 0.02669(11) 0.0702(4) Uani d . 1 1
O O1 0.09268(11) 0.50167(12) -0.08683(8) 0.0591(3) Uani d . 1 1
O O2 0.47052(19) 0.8063(2) 0.07159(12) 0.1265(8) Uani d . 1 1
O O3 0.36144(14) 0.60537(16) 0.05665(10) 0.0845(4) Uani d . 1 1
C C1 0.14756(12) 1.05765(15) 0.11797(9) 0.0416(3) Uani d . 1 1
C C2 0.21742(15) 1.12613(17) 0.06083(11) 0.0535(4) Uani d . 1 1
H H2 0.2356 1.0747 0.0109 0.064 Uiso calc R 1 1
C C3 0.25946(17) 1.27091(18) 0.07897(13) 0.0629(4) Uani d . 1 1
H H3A 0.3046 1.3194 0.0407 0.075 Uiso calc R 1 1
C C4 0.23368(17) 1.34274(18) 0.15460(12) 0.0631(5) Uani d . 1 1
H H4 0.2610 1.4404 0.1686 0.076 Uiso calc R 1 1
C C5 0.16671(18) 1.26654(19) 0.20863(12) 0.0641(5) Uani d . 1 1
H H5 0.1510 1.3147 0.2604 0.077 Uiso calc R 1 1
C C6 0.09516(13) 0.90373(15) 0.09935(9) 0.0416(3) Uani d . 1 1
C C7 0.00521(17) 0.8435(2) 0.15426(12) 0.0616(4) Uani d . 1 1
H H7A -0.0685 0.8058 0.1140 0.092 Uiso calc R 1 1
H H7B -0.0185 0.9222 0.1914 0.092 Uiso calc R 1 1
H H7C 0.0448 0.7637 0.1928 0.092 Uiso calc R 1 1
C C8 0.13068(14) 0.62602(15) -0.05927(10) 0.0452(3) Uani d . 1 1
C C9 0.21832(14) 0.71408(15) -0.10665(10) 0.0460(3) Uani d . 1 1
C C10 0.33825(15) 0.76293(16) -0.06705(11) 0.0519(4) Uani d . 1 1
C C11 0.41041(18) 0.8496(2) -0.11371(14) 0.0666(5) Uani d . 1 1
H H11 0.4896 0.8832 -0.0848 0.080 Uiso calc R 1 1
C C12 0.3637(2) 0.8853(2) -0.20298(15) 0.0751(6) Uani d . 1 1
H H12 0.4120 0.9420 -0.2354 0.090 Uiso calc R 1 1
C C13 0.2465(2) 0.8381(2) -0.24480(14) 0.0759(6) Uani d . 1 1
H H13 0.2152 0.8628 -0.3055 0.091 Uiso calc R 1 1
C C14 0.17386(18) 0.7532(2) -0.19668(11) 0.0611(4) Uani d . 1 1
H H14 0.0939 0.7221 -0.2257 0.073 Uiso calc R 1 1
H H3 0.0368(15) 0.640(2) 0.0371(13) 0.080 Uiso d D 1 1

loop_
_atom_site_aniso_label
_atom_site_aniso_U_11
_atom_site_aniso_U_22
_atom_site_aniso_U_33
_atom_site_aniso_U_12
_atom_site_aniso_U_13
_atom_site_aniso_U_23
N1 0.0659(8) 0.0473(7) 0.0524(7) -0.0064(6) 0.0134(6) -0.0128(6)
N2 0.0521(7) 0.0348(6) 0.0491(7) -0.0093(5) 0.0172(5) -0.0071(5)
N3 0.0570(7) 0.0385(6) 0.0534(7) -0.0140(5) 0.0257(6) -0.0098(5)
N4 0.0666(9) 0.0687(10) 0.0739(10) -0.0229(8) 0.0109(8) 0.0082(8)
O1 0.0779(8) 0.0422(6) 0.0646(7) -0.0196(5) 0.0320(6) -0.0173(5)
O2 0.1304(14) 0.1325(16) 0.0997(12) -0.0800(12) -0.0180(11) 0.0141(11)
O3 0.0905(10) 0.0725(9) 0.0852(9) -0.0211(7) 0.0049(7) 0.0280(7)
C1 0.0429(7) 0.0365(7) 0.0433(7) -0.0008(5) 0.0038(5) -0.0034(5)
C2 0.0646(9) 0.0412(8) 0.0570(9) -0.0072(7) 0.0176(7) -0.0042(7)
C3 0.0719(11) 0.0439(9) 0.0733(11) -0.0115(7) 0.0154(9) 0.0046(8)
C4 0.0726(11) 0.0378(8) 0.0733(11) -0.0093(7) 0.0007(9) -0.0071(8)
C5 0.0777(11) 0.0503(9) 0.0618(10) -0.0057(8) 0.0077(8) -0.0203(8)
C6 0.0445(7) 0.0398(7) 0.0410(7) -0.0042(5) 0.0094(5) -0.0038(5)
C7 0.0698(10) 0.0616(10) 0.0604(10) -0.0224(8) 0.0298(8) -0.0164(8)
C8 0.0539(8) 0.0367(7) 0.0481(8) -0.0081(6) 0.0179(6) -0.0062(6)
C9 0.0601(8) 0.0325(7) 0.0516(8) -0.0031(6) 0.0258(7) -0.0049(6)
C10 0.0611(9) 0.0394(8) 0.0607(9) -0.0077(6) 0.0255(7) 0.0005(7)
C11 0.0694(11) 0.0533(10) 0.0869(13) -0.0105(8) 0.0394(10) 0.0058(9)
C12 0.0996(15) 0.0567(11) 0.0852(13) -0.0009(10) 0.0576(12) 0.0125(9)
C13 0.1131(17) 0.0669(12) 0.0576(10) 0.0116(11) 0.0404(11) 0.0133(9)
C14 0.0751(11) 0.0581(10) 0.0540(10) 0.0025(8) 0.0225(8) -0.0023(7)

loop_
_atom_type_symbol
_atom_type_description
_atom_type_scat_dispersion_real
_atom_type_scat_dispersion_imag
_atom_type_scat_source
C C 0.0033 0.0016 'International Tables Vol C Tables 4.2.6.8 and 6.1.1.4'
H H 0.0000 0.0000 'International Tables Vol C Tables 4.2.6.8 and 6.1.1.4'
N N 0.0061 0.0033 'International Tables Vol C Tables 4.2.6.8 and 6.1.1.4'
O O 0.0106 0.0060 'International Tables Vol C Tables 4.2.6.8 and 6.1.1.4'

loop_
_geom_angle_atom_site_label_1
_geom_angle_atom_site_label_2
_geom_angle_atom_site_label_3
_geom_angle
C1 N1 C5 117.26(14)
C6 N2 N3 119.44(11)
C8 N3 N2 118.11(11)
C8 N3 H3 116.5(13)
N2 N3 H3 125.4(13)
O3 N4 O2 123.02(17)
O3 N4 C10 118.49(14)
O2 N4 C10 118.48(15)
N1 C1 C2 122.05(13)
N1 C1 C6 116.38(12)
C2 C1 C6 121.56(12)
C3 C2 C1 119.31(15)
C3 C2 H2 120.3
C1 C2 H2 120.3
C4 C3 C2 119.00(16)
C4 C3 H3A 120.5
C2 C3 H3A 120.5
C5 C4 C3 118.18(15)
C5 C4 H4 120.9
C3 C4 H4 120.9
N1 C5 C4 124.17(16)
N1 C5 H5 117.9
C4 C5 H5 117.9
N2 C6 C1 114.05(12)
N2 C6 C7 126.30(12)
C1 C6 C7 119.65(12)
C6 C7 H7A 109.5
C6 C7 H7B 109.5
H7A C7 H7B 109.5
C6 C7 H7C 109.5
H7A C7 H7C 109.5
H7B C7 H7C 109.5
O1 C8 N3 121.68(13)
O1 C8 C9 120.83(12)
N3 C8 C9 117.34(11)
C14 C9 C10 116.89(14)
C14 C9 C8 117.24(14)
C10 C9 C8 125.84(14)
C11 C10 C9 122.42(16)
C11 C10 N4 117.24(15)
C9 C10 N4 120.33(13)
C12 C11 C10 119.04(18)
C12 C11 H11 120.5
C10 C11 H11 120.5
C13 C12 C11 120.35(17)
C13 C12 H12 119.8
C11 C12 H12 119.8
C12 C13 C14 120.08(18)
C12 C13 H13 120.0
C14 C13 H13 120.0
C9 C14 C13 121.19(18)
C9 C14 H14 119.4
C13 C14 H14 119.4

loop_
_geom_bond_atom_site_label_1
_geom_bond_atom_site_label_2
_geom_bond_distance
N1 C1 1.3360(18)
N1 C5 1.343(2)
N2 C6 1.2805(17)
N2 N3 1.3752(15)
N3 C8 1.3446(18)
N3 H3 0.903(9)
N4 O3 1.2071(19)
N4 O2 1.219(2)
N4 C10 1.459(2)
O1 C8 1.2245(16)
C1 C2 1.390(2)
C1 C6 1.4892(19)
C2 C3 1.377(2)
C2 H2 0.9300
C3 C4 1.375(3)
C3 H3A 0.9300
C4 C5 1.368(3)
C4 H4 0.9300
C5 H5 0.9300
C6 C7 1.493(2)
C7 H7A 0.9600
C7 H7B 0.9600
C7 H7C 0.9600
C8 C9 1.5118(19)
C9 C14 1.380(2)
C9 C10 1.386(2)
C10 C11 1.382(2)
C11 C12 1.367(3)
C11 H11 0.9300
C12 C13 1.365(3)
C12 H12 0.9300
C13 C14 1.391(3)
C13 H13 0.9300
C14 H14 0.9300

loop_
_geom_hbond_atom_site_label_D
_geom_hbond_atom_site_label_H
_geom_hbond_atom_site_label_A
_geom_hbond_site_symmetry_A
_geom_hbond_distance_DH
_geom_hbond_distance_HA
_geom_hbond_distance_DA
_geom_hbond_angle_DHA
N3 H3 O1 3_565 0.903(9) 2.131(10) 3.0290(15) 173.1(19)

loop_
_cod_related_entry_id
_cod_related_entry_database
_cod_related_entry_code
1 ChemSpider 7919487
